data_2003653
loop_
_publ_author_name
'Soumhi, E. H.'
'Jouini, T.'

_publ_contact_author
;
 Professor Tahar Jouini
 D\'epartement de Chimie
 Facult\'e des Sciences
 1060 Campus Universitaire
 Tunis
 Tunisia
;
_publ_section_title
;
 <i>o</i>-Ph\'enyl\`enediammonium Dihydrog\'enodiphosphate
;
_journal_issue 7
_journal_name_full 'Acta Crystallographica Section C'
_journal_page_first 1457
_journal_page_last 1459
_journal_paper_doi 10.1107/S0108270195000230
_journal_volume 51
_journal_year 1995
_chemical_compound_source synth\`ese
_chemical_formula_moiety 'C6 H10 N2, H2 P2 O7'
_chemical_formula_structural (1-2,NH~3~C~6~H~4~NH~3~)H~2~P~2~O~7~
_chemical_formula_sum 'C6 H12 N2 O7 P2'
_chemical_formula_weight 286.12
_chemical_name_systematic
;
 Ortho-ph\'enyl\`enediammonium Dihydrog\'enodiphosphate
;
_space_group_IT_number 2
_symmetry_cell_setting triclinic
_symmetry_space_group_name_Hall '-P 1'
_symmetry_space_group_name_H-M 'P -1'
_audit_creation_method SHELXL
_cell_angle_alpha 82.154(10)
_cell_angle_beta 87.096(10)
_cell_angle_gamma 64.494(10)
_cell_formula_units_Z 2
_cell_length_a 7.2169(5)
_cell_length_b 7.2821(6)
_cell_length_c 11.5524(2)
_cell_measurement_reflns_used 25
_cell_measurement_temperature 293(2)
_cell_measurement_theta_max 16
_cell_measurement_theta_min 14
_cell_volume 542.80(8)
_computing_cell_refinement 'CAD-4 Software'
_computing_data_collection 'CAD-4 Software (Enraf-Nonius, 1989)'
_computing_data_reduction 'MOLEN (Fair, 1990)'
_computing_structure_refinement 'SHELXL-93 (Sheldrick, 1993)'
_computing_structure_solution 'SHELXS-86 (Sheldrick, 1985)'
_diffrn_ambient_temperature 293(2)
_diffrn_measurement_device CAD4
_diffrn_measurement_method \w/2\q
_diffrn_radiation_monochromator graphite
_diffrn_radiation_source 'fine-focus sealed tube'
_diffrn_radiation_type MoK\a
_diffrn_radiation_wavelength 0.71069
_diffrn_reflns_av_R_equivalents 0.0094
_diffrn_reflns_av_sigmaI/netI 0.0145
_diffrn_reflns_limit_h_max 8
_diffrn_reflns_limit_h_min -8
_diffrn_reflns_limit_k_max 8
_diffrn_reflns_limit_k_min -8
_diffrn_reflns_limit_l_max 13
_diffrn_reflns_limit_l_min 0
_diffrn_reflns_number 2019
_diffrn_reflns_theta_max 24.97
_diffrn_reflns_theta_min 1.78
_diffrn_standards_decay_% 0.93
_diffrn_standards_interval_time 120
_diffrn_standards_number 2
_exptl_absorpt_coefficient_mu 0.429
_exptl_absorpt_correction_type none
_exptl_crystal_colour incolore
_exptl_crystal_density_diffrn 1.751
_exptl_crystal_description prisme
_exptl_crystal_F_000 296
_exptl_crystal_size_max 0.4
_exptl_crystal_size_mid 0.4
_exptl_crystal_size_min 0.2
_refine_diff_density_max 0.217
_refine_diff_density_min -0.481
_refine_ls_extinction_coef none
_refine_ls_extinction_method none
_refine_ls_goodness_of_fit_all 2.817
_refine_ls_goodness_of_fit_obs 2.925
_refine_ls_hydrogen_treatment refall
_refine_ls_matrix_type full
_refine_ls_number_parameters 202
_refine_ls_number_reflns 1920
_refine_ls_number_restraints 0
_refine_ls_restrained_S_all 2.817
_refine_ls_restrained_S_obs 2.925
_refine_ls_R_factor_all 0.0310
_refine_ls_R_factor_obs 0.0280
_refine_ls_shift/esd_max 0.013
_refine_ls_shift/esd_mean 0.001
_refine_ls_structure_factor_coef Fsqd
_refine_ls_weighting_scheme
;calc w = 1/[\s^2^(Fo^2^) + (0.0165P)^2^ + 0.0000P]
where P = (Fo^2^+2Fc^2^)/3
;
_refine_ls_wR_factor_all 0.0808
_refine_ls_wR_factor_obs 0.0801
_reflns_number_observed 1767
_reflns_number_total 1920
_reflns_observed_criterion >2sigma(I)
_cod_data_source_file du1108.cif
_cod_data_source_block hass3
_cod_depositor_comments
;
The following automatic conversions were performed:

'_chemical_melting_point' value 'none' was changed to '?' - the value
is undefined or not given.

Automatic conversion script
Id: cif_fix_values 1715 2011-07-08 13:25:40Z adriana 
;
_cod_original_cell_volume 542.80(6)
_cod_database_code 2003653

loop_
_symmetry_equiv_pos_as_xyz
'x, y, z'
'-x, -y, -z'

loop_
_atom_site_aniso_label
_atom_site_aniso_U_11
_atom_site_aniso_U_12
_atom_site_aniso_U_13
_atom_site_aniso_U_22
_atom_site_aniso_U_23
_atom_site_aniso_U_33
P1 0.0115(2) -0.0066(2) 0.0001(2) 0.0160(3) -0.0033(2) 0.0170(3)
P2 0.0112(2) -0.0066(2) -0.0005(2) 0.0161(3) -0.0019(2) 0.0172(3)
O11 0.0180(7) -0.0144(6) -0.0043(5) 0.0311(7) -0.0017(6) 0.0231(7)
O21 0.0208(7) -0.0052(5) 0.0027(5) 0.0177(6) -0.0059(5) 0.0203(7)
O31 0.0227(7) -0.0075(5) -0.0043(6) 0.0159(7) -0.0023(5) 0.0216(7)
OL 0.0146(6) -0.0115(5) 0.0001(5) 0.0249(7) -0.0028(5) 0.0183(6)
O12 0.0218(7) -0.0089(6) -0.0049(5) 0.0206(7) 0.0014(5) 0.0212(7)
O22 0.0174(7) -0.0083(6) 0.0012(6) 0.0202(7) -0.0103(6) 0.0384(8)
O32 0.0155(7) -0.0124(6) 0.0010(6) 0.0348(8) -0.0011(6) 0.0209(7)
N1 0.0169(8) -0.0091(7) -0.0001(7) 0.0188(9) -0.0046(7) 0.0246(9)
N2 0.0151(8) -0.0076(7) 0.0001(7) 0.0200(8) -0.0023(7) 0.0245(9)
C1 0.0201(9) -0.0066(7) -0.0013(7) 0.0152(9) -0.0033(7) 0.0206(9)
C2 0.0189(9) -0.0050(7) -0.0028(7) 0.0133(8) -0.0018(7) 0.022(1)
C3 0.030(1) -0.0148(9) -0.0103(9) 0.029(1) -0.0009(9) 0.033(1)
C4 0.054(2) -0.025(1) -0.015(1) 0.046(1) -0.001(1) 0.026(1)
C5 0.059(2) -0.024(1) 0.001(1) 0.048(1) -0.001(1) 0.019(1)
C6 0.035(1) -0.018(1) 0.0067(9) 0.035(1) -0.0043(9) 0.028(1)

loop_
_atom_site_label
_atom_site_occupancy
_atom_site_fract_x
_atom_site_fract_y
_atom_site_fract_z
_atom_site_U_iso_or_equiv
_atom_site_thermal_displace_type
_atom_site_calc_flag
_atom_site_type_symbol
P1 1 0.86587(6) 0.33286(7) 0.15638(4) 0.0145(2) Uani d P
P2 1 0.50560(6) 0.25518(7) 0.18828(4) 0.0146(2) Uani d P
O11 1 1.0080(2) 0.3423(2) 0.2422(1) 0.0227(3) Uani d O
O21 1 0.9495(2) 0.1831(2) 0.0691(1) 0.0204(3) Uani d O
O31 1 0.7445(2) 0.5554(2) 0.0941(1) 0.0202(3) Uani d O
OL 1 0.6980(2) 0.2798(2) 0.2344(1) 0.0182(3) Uani d O
O12 1 0.3849(2) 0.4398(2) 0.1032(1) 0.0214(3) Uani d O
O22 1 0.5795(2) 0.0527(2) 0.1423(1) 0.0246(3) Uani d O
O32 1 0.3868(2) 0.2568(2) 0.3052(1) 0.0234(3) Uani d O
N1 1 1.0260(3) 0.2418(3) 0.8261(1) 0.0194(3) Uani d N
N2 1 0.6808(3) 0.1425(3) 0.8677(1) 0.0199(3) Uani d N
C1 1 0.9102(3) 0.2302(3) 0.7300(2) 0.0189(4) Uani d C
C2 1 0.7395(3) 0.1898(3) 0.7489(2) 0.0188(4) Uani d C
C3 1 0.6258(3) 0.1938(3) 0.6549(2) 0.0297(5) Uani d C
C4 1 0.6852(4) 0.2329(4) 0.5426(2) 0.0404(6) Uani d C
C5 1 0.8576(4) 0.2691(4) 0.5236(2) 0.0420(6) Uani d C
C6 1 0.9696(4) 0.2692(3) 0.6171(2) 0.0315(5) Uani d C
HO31 1 0.704(4) 0.556(4) 0.032(2) 0.046(8) Uiso d H
HO32 1 0.273(4) 0.271(4) 0.291(2) 0.049(8) Uiso d H
H1N1 1 1.024(4) 0.368(4) 0.811(2) 0.039(7) Uiso d H
H2N1 1 1.161(4) 0.136(4) 0.835(2) 0.031(6) Uiso d H
H3N1 1 0.977(4) 0.225(4) 0.898(2) 0.040(7) Uiso d H
H1N2 1 0.575(4) 0.102(4) 0.867(2) 0.042(7) Uiso d H
H2N2 1 0.786(4) 0.048(4) 0.904(2) 0.027(6) Uiso d H
H3N2 1 0.632(4) 0.255(4) 0.904(2) 0.033(6) Uiso d H
HC3 1 0.500(4) 0.166(3) 0.671(2) 0.038(6) Uiso d H
HC4 1 0.612(4) 0.236(4) 0.478(2) 0.045(7) Uiso d H
HC5 1 0.903(4) 0.300(4) 0.444(2) 0.053(8) Uiso d H
HC6 1 1.086(4) 0.302(3) 0.607(2) 0.034(6) Uiso d H

loop_
_atom_type_symbol
_atom_type_description
_atom_type_scat_source
_atom_type_scat_dispersion_real
_atom_type_scat_dispersion_imag
P P 'International Tables Vol C Tables 4.2.6.8 and 6.1.1.4' 0.1023 0.094
O O 'International Tables Vol C Tables 4.2.6.8 and 6.1.1.4' 0.0106 0.006
N N 'International Tables Vol C Tables 4.2.6.8 and 6.1.1.4' 0.0061 0.003
C C 'International Tables Vol C Tables 4.2.6.8 and 6.1.1.4' 0.0033 0.001
H H 'International Tables Vol C Tables 4.2.6.8 and 6.1.1.4' 0.0000 0.000

loop_
_geom_angle_atom_site_label_1
_geom_angle_atom_site_label_2
_geom_angle_atom_site_label_3
_geom_angle
_geom_angle_publ_flag
O11 P1 O21 119.48(7) y
O11 P1 O31 106.99(8) y
O21 P1 O31 110.83(8) y
O11 P1 OL 105.36(7) y
O21 P1 OL 107.79(7) y
O31 P1 OL 105.41(7) y
O12 P2 O22 115.44(8) y
O12 P2 O32 110.94(8) y
O22 P2 O32 111.50(8) y
O12 P2 OL 108.84(7) y
O22 P2 OL 109.24(7) y
O32 P2 OL 99.69(7) y
P1 O31 HO31 112(2) n
P2 OL P1 127.26(8) y
P2 O32 HO32 109(2) n
C1 N1 H1N1 105.0(10) n
C1 N1 H2N1 114.0(10) n
H1N1 N1 H2N1 112(2) n
C1 N1 H3N1 116(2) n
H1N1 N1 H3N1 110(2) n
H2N1 N1 H3N1 100(2) n
C2 N2 H1N2 111.0(10) n
C2 N2 H2N2 108.0(10) n
H1N2 N2 H2N2 111(2) n
C2 N2 H3N2 110.0(10) n
H1N2 N2 H3N2 106(2) n
H2N2 N2 H3N2 111(2) n
C6 C1 C2 119.9(2) y
C6 C1 N1 118.2(2) y
C2 C1 N1 121.9(2) y
C3 C2 C1 120.0(2) y
C3 C2 N2 120.2(2) y
C1 C2 N2 119.8(2) y
C4 C3 C2 120.0(2) y
C4 C3 HC3 121.0(10) n
C2 C3 HC3 119.0(10) n
C3 C4 C5 120.1(2) y
C3 C4 HC4 122(2) n
C5 C4 HC4 118(2) n
C4 C5 C6 120.2(2) y
C4 C5 HC5 122(2) n
C6 C5 HC5 118(2) n
C1 C6 C5 119.8(2) y
C1 C6 HC6 117.0(10) n
C5 C6 HC6 123.0(10) n

loop_
_geom_bond_atom_site_label_1
_geom_bond_atom_site_label_2
_geom_bond_distance
_geom_bond_publ_flag
P1 O11 1.4900(10) y
P1 O21 1.4980(10) y
P1 O31 1.5600(10) y
P1 OL 1.6210(10) y
P2 O12 1.5000(10) y
P2 O22 1.4990(10) y
P2 O32 1.5620(10) y
P2 OL 1.6000(10) y
O31 HO31 0.79(3) n
O32 HO32 0.81(3) n
N1 C1 1.456(2) y
N1 H1N1 0.90(3) n
N1 H2N1 0.94(2) n
N1 H3N1 0.90(3) n
N2 C2 1.456(2) y
N2 H1N2 0.93(3) n
N2 H2N2 0.86(2) n
N2 H3N2 0.89(2) n
C1 C6 1.384(3) y
C1 C2 1.385(3) y
C2 C3 1.384(3) y
C3 C4 1.376(3) y
C3 HC3 1.01(2) n
C4 C5 1.380(4) y
C4 HC4 0.93(3) n
C5 C6 1.382(3) y
C5 HC5 0.99(3) n
C6 HC6 0.97(2) n

loop_
_geom_contact_atom_site_label_1
_geom_contact_atom_site_label_2
_geom_contact_distance
_geom_contact_publ_flag
P1 P2 2.886(1) yes
